data_7114919
loop_
_publ_author_name
'Stanier, Carol A.'
'O&#x2019;Connell, Michael J.'
'Anderson, Harry L.'
'Clegg, William'

_publ_section_title
;
 Synthesis of fluorescent stilbene and tolan rotaxanes by Suzuki coupling
;
_journal_issue 5
_journal_name_full 'Chemical Communications'
_journal_page_first 493
_journal_paper_doi 10.1039/b010015n
_journal_year 2001
_chemical_formula_sum 'C66 H80 O38'
_chemical_formula_weight 1481.30
_chemical_name_systematic
;
?
;
_space_group_IT_number 5
_symmetry_cell_setting monoclinic
_symmetry_space_group_name_Hall 'I 2y'
_symmetry_space_group_name_H-M 'I 1 2 1'
_atom_sites_solution_hydrogens none
_atom_sites_solution_primary direct
_atom_sites_solution_secondary difmap
_audit_creation_method SHELXL-97
_cell_angle_alpha 90.00
_cell_angle_beta 107.479(3)
_cell_angle_gamma 90.00
_cell_formula_units_Z 4
_cell_length_a 20.767(5)
_cell_length_b 13.960(3)
_cell_length_c 28.085(7)
_cell_measurement_reflns_used 22609
_cell_measurement_temperature 160(2)
_cell_measurement_theta_max 29.02
_cell_measurement_theta_min 2.39
_cell_volume 7766(3)
_computing_cell_refinement 'Siemens SAINT'
_computing_data_collection 'Siemens SMART'
_computing_data_reduction 'Siemens SAINT'
_computing_molecular_graphics 'Siemens SHELXTL'
_computing_publication_material 'SHELXTL and local programs'
_computing_structure_refinement 'Siemens SHELXTL'
_computing_structure_solution 'Siemens SHELXTL'
_diffrn_ambient_temperature 160(2)
_diffrn_measured_fraction_theta_full 0.988
_diffrn_measured_fraction_theta_max 0.988
_diffrn_measurement_device_type 'Siemens SMART CCD diffractometer'
_diffrn_measurement_method '\w rotation with narrow frames'
_diffrn_radiation_monochromator 'silicon 111'
_diffrn_radiation_source 'Daresbury SRS station 9.8'
_diffrn_radiation_type synchrotron
_diffrn_radiation_wavelength 0.69420
_diffrn_reflns_av_R_equivalents 0.0537
_diffrn_reflns_av_sigmaI/netI 0.0767
_diffrn_reflns_limit_h_max 22
_diffrn_reflns_limit_h_min -22
_diffrn_reflns_limit_k_max 15
_diffrn_reflns_limit_k_min -15
_diffrn_reflns_limit_l_max 30
_diffrn_reflns_limit_l_min -30
_diffrn_reflns_number 19962
_diffrn_reflns_theta_full 22.50
_diffrn_reflns_theta_max 22.50
_diffrn_reflns_theta_min 1.74
_diffrn_standards_decay_% 25
_diffrn_standards_number 0
_exptl_absorpt_coefficient_mu 0.105
_exptl_absorpt_correction_type none
_exptl_crystal_colour colourless
_exptl_crystal_density_diffrn 1.267
_exptl_crystal_density_method 'not measured'
_exptl_crystal_description prism
_exptl_crystal_F_000 3120
_exptl_crystal_size_max 0.20
_exptl_crystal_size_mid 0.15
_exptl_crystal_size_min 0.10
_refine_diff_density_max 1.453
_refine_diff_density_min -0.812
_refine_diff_density_rms 0.168
_refine_ls_abs_structure_details 'Flack H D (1983), Acta Cryst. A39, 876-881'
_refine_ls_abs_structure_Flack 1(3)
_refine_ls_extinction_method none
_refine_ls_goodness_of_fit_ref 1.060
_refine_ls_hydrogen_treatment mixed
_refine_ls_matrix_type full
_refine_ls_number_parameters 937
_refine_ls_number_reflns 10443
_refine_ls_number_restraints 1354
_refine_ls_restrained_S_all 1.061
_refine_ls_R_factor_all 0.1680
_refine_ls_R_factor_gt 0.1638
_refine_ls_shift/su_max 0.014
_refine_ls_shift/su_mean 0.001
_refine_ls_structure_factor_coef Fsqd
_refine_ls_weighting_details 'calc w=1/[\s^2^(Fo^2^)+(0.1542P)^2^+272.7736P] where P=(Fo^2^+2Fc^2^)/3'
_refine_ls_weighting_scheme calc
_refine_ls_wR_factor_gt 0.3911
_refine_ls_wR_factor_ref 0.3941
_reflns_number_gt 9681
_reflns_number_total 10443
_reflns_threshold_expression >2sigma(I)
_cod_data_source_file b010015n.txt
_cod_data_source_block oxdp4
_cod_original_sg_symbol_H-M I2
_cod_database_code 7114919

loop_
_symmetry_equiv_pos_as_xyz
'x, y, z'
'-x, y, -z'
'x+1/2, y+1/2, z+1/2'
'-x+1/2, y+1/2, -z+1/2'

loop_
_atom_site_label
_atom_site_type_symbol
_atom_site_fract_x
_atom_site_fract_y
_atom_site_fract_z
_atom_site_U_iso_or_equiv
_atom_site_adp_type
_atom_site_occupancy
_atom_site_symmetry_multiplicity
_atom_site_calc_flag
_atom_site_refinement_flags
C11 C 0.6281(5) 0.2639(8) 0.2931(3) 0.0186(19) Uani 1 1 d DU
O11 O 0.6447(4) 0.3168(5) 0.2546(2) 0.0178(15) Uani 1 1 d DU
C12 C 0.6536(5) 0.3255(8) 0.3412(3) 0.0171(18) Uani 1 1 d DU
O12 O 0.7252(4) 0.3276(6) 0.3548(3) 0.0256(18) Uani 1 1 d DU
C13 C 0.6316(5) 0.2765(8) 0.3830(4) 0.0224(19) Uani 1 1 d DU
O13 O 0.6498(4) 0.3379(6) 0.4263(3) 0.0280(19) Uani 1 1 d DU
C14 C 0.5537(5) 0.2695(7) 0.3659(4) 0.0249(19) Uani 1 1 d DU
O14 O 0.5324(4) 0.2143(6) 0.3215(3) 0.0276(17) Uani 1 1 d DU
C15 C 0.5508(5) 0.2503(8) 0.2794(4) 0.025(2) Uani 1 1 d DU
C16 C 0.5240(6) 0.1828(8) 0.2355(4) 0.032(2) Uani 1 1 d DU
O16 O 0.5528(6) 0.0876(7) 0.2466(4) 0.053(3) Uani 1 1 d DU
C21 C 0.6580(5) 0.4201(6) 0.1499(4) 0.0178(19) Uani 1 1 d DU
O21 O 0.6183(4) 0.5060(5) 0.1407(3) 0.0180(15) Uani 1 1 d DU
C22 C 0.7133(5) 0.4373(7) 0.2011(4) 0.0165(19) Uani 1 1 d DU
O22 O 0.7683(4) 0.4896(6) 0.1922(3) 0.031(2) Uani 1 1 d DU
C23 C 0.7422(4) 0.3408(7) 0.2262(3) 0.0142(18) Uani 1 1 d DU
O23 O 0.7823(4) 0.3649(6) 0.2769(3) 0.0286(19) Uani 1 1 d DU
C24 C 0.6842(4) 0.2729(7) 0.2278(3) 0.0149(17) Uani 1 1 d DU
O24 O 0.6425(4) 0.2555(5) 0.1774(2) 0.0168(15) Uani 1 1 d DU
C25 C 0.6080(5) 0.3379(7) 0.1516(4) 0.0166(19) Uani 1 1 d DU
C26 C 0.5656(5) 0.3110(8) 0.0988(4) 0.022(2) Uani 1 1 d DU
O26 O 0.5155(4) 0.2382(6) 0.0997(3) 0.0244(19) Uani 1 1 d DU
C31 C 0.5175(5) 0.7047(7) 0.1052(4) 0.0196(19) Uani 1 1 d DU
O31 O 0.4759(3) 0.7431(5) 0.1333(3) 0.0168(15) Uani 1 1 d DU
C32 C 0.5924(5) 0.7070(7) 0.1417(4) 0.025(2) Uani 1 1 d DU
O32 O 0.6073(4) 0.8061(6) 0.1491(3) 0.0299(19) Uani 1 1 d DU
C33 C 0.6375(5) 0.6630(7) 0.1124(4) 0.025(2) Uani 1 1 d DU
O33 O 0.7067(4) 0.6606(7) 0.1444(3) 0.031(2) Uani 1 1 d DU
C34 C 0.6135(5) 0.5599(7) 0.0980(4) 0.0217(18) Uani 1 1 d DU
O34 O 0.5436(4) 0.5597(6) 0.0675(3) 0.0228(16) Uani 1 1 d DU
C35 C 0.4976(5) 0.5976(8) 0.0917(4) 0.026(2) Uani 1 1 d DU
C36 C 0.4262(5) 0.5903(8) 0.0560(4) 0.026(2) Uani 1 1 d DU
O36 O 0.4155(5) 0.6513(8) 0.0124(4) 0.047(3) Uani 1 1 d DU
C41 C 0.3640(6) 0.8373(8) 0.1888(4) 0.029(2) Uani 1 1 d DU
O41 O 0.3687(4) 0.7958(5) 0.2372(3) 0.0259(17) Uani 1 1 d DU
C42 C 0.4367(6) 0.8788(8) 0.1969(4) 0.028(2) Uani 1 1 d DU
O42 O 0.4416(5) 0.9643(7) 0.2263(4) 0.045(2) Uani 1 1 d DU
C43 C 0.4457(5) 0.9039(7) 0.1465(4) 0.028(2) Uani 1 1 d DU
O43 O 0.5097(5) 0.9459(7) 0.1489(4) 0.039(2) Uani 1 1 d DU
C44 C 0.4305(5) 0.8174(7) 0.1114(4) 0.0268(19) Uani 1 1 d DU
O44 O 0.3619(4) 0.7873(7) 0.1045(3) 0.0323(18) Uani 1 1 d DU
C45 C 0.3507(6) 0.7545(9) 0.1496(4) 0.031(2) Uani 1 1 d DU
C46 C 0.2760(5) 0.7229(9) 0.1356(5) 0.032(2) Uani 1 1 d DU
O46 O 0.2345(5) 0.8038(8) 0.1116(4) 0.050(3) Uani 1 1 d DU
C51 C 0.3489(7) 0.6933(9) 0.3380(5) 0.053(3) Uani 1 1 d DU
O51 O 0.3957(6) 0.6160(8) 0.3543(5) 0.074(3) Uani 1 1 d DU
C52 C 0.3970(8) 0.7836(10) 0.3411(5) 0.068(3) Uani 1 1 d DU
O52 O 0.4180(8) 0.8190(12) 0.3915(5) 0.085(3) Uani 1 1 d DU
C53 C 0.3543(8) 0.8668(9) 0.3120(5) 0.060(3) Uani 1 1 d DU
O53 O 0.3883(8) 0.9529(9) 0.3055(6) 0.080(3) Uani 1 1 d DU
C54 C 0.3213(6) 0.8305(9) 0.2597(4) 0.046(2) Uani 1 1 d DU
O54 O 0.2738(4) 0.7590(7) 0.2611(4) 0.041(2) Uani 1 1 d DU
C55 C 0.3027(6) 0.6709(8) 0.2845(5) 0.045(3) Uani 1 1 d DU
C56 C 0.2407(8) 0.6070(12) 0.2794(6) 0.062(3) Uani 1 1 d DU
O56 O 0.2031(7) 0.6042(12) 0.2261(5) 0.081(4) Uani 1 1 d DU
C61 C 0.4728(5) 0.3870(8) 0.3766(4) 0.037(2) Uani 1 1 d DU
O61 O 0.5267(4) 0.3626(6) 0.3568(3) 0.0306(18) Uani 1 1 d DU
C62 C 0.4987(6) 0.4787(10) 0.4094(5) 0.047(3) Uani 1 1 d DU
O62 O 0.5505(6) 0.4452(8) 0.4528(4) 0.052(3) Uani 1 1 d DU
C63 C 0.4434(7) 0.5231(10) 0.4287(5) 0.062(3) Uani 1 1 d DU
O63 O 0.4691(8) 0.6047(10) 0.4609(5) 0.080(3) Uani 1 1 d DU
C64 C 0.3821(8) 0.5455(9) 0.3856(5) 0.071(3) Uani 1 1 d DU
O64 O 0.3605(6) 0.4585(8) 0.3561(5) 0.067(2) Uani 1 1 d DU
C65 C 0.4077(6) 0.4132(10) 0.3342(5) 0.050(3) Uani 1 1 d DU
C66 C 0.3750(9) 0.3304(11) 0.3010(6) 0.065(3) Uani 1 1 d DU
O66 O 0.3565(7) 0.2541(10) 0.3301(5) 0.069(3) Uani 1 1 d DU
C70 C 0.6902(6) 0.8712(9) 0.4056(4) 0.021(2) Uani 1 1 d U
C71 C 0.7292(6) 0.9205(10) 0.4421(5) 0.026(2) Uani 1 1 d U
C72 C 0.7889(6) 0.8828(9) 0.4741(4) 0.022(2) Uani 1 1 d U
C73 C 0.8051(7) 0.7889(10) 0.4666(5) 0.032(2) Uani 1 1 d U
C74 C 0.7633(6) 0.7345(10) 0.4279(5) 0.026(2) Uani 1 1 d U
C75 C 0.7039(6) 0.7727(9) 0.3945(5) 0.025(2) Uani 1 1 d U
C76 C 0.6558(6) 0.7177(9) 0.3521(5) 0.022(2) Uani 1 1 d U
C77 C 0.6820(6) 0.6344(8) 0.3330(4) 0.020(2) Uani 1 1 d U
C78 C 0.6369(6) 0.5841(8) 0.2956(4) 0.019(2) Uani 1 1 d U
C79 C 0.5684(6) 0.6036(9) 0.2779(4) 0.020(2) Uani 1 1 d U
C80 C 0.5443(6) 0.6855(10) 0.2947(5) 0.027(2) Uani 1 1 d U
C81 C 0.5906(7) 0.7390(10) 0.3361(5) 0.032(2) Uani 1 1 d U
C82 C 0.5213(6) 0.5353(9) 0.2411(5) 0.024(2) Uani 1 1 d U
C83 C 0.4563(6) 0.5416(9) 0.2279(5) 0.023(2) Uani 1 1 d U
C84 C 0.4069(6) 0.4768(9) 0.1919(4) 0.020(2) Uani 1 1 d U
C85 C 0.4293(6) 0.3911(9) 0.1716(5) 0.021(2) Uani 1 1 d U
C86 C 0.3806(6) 0.3338(9) 0.1369(5) 0.022(2) Uani 1 1 d U
C87 C 0.3129(6) 0.3526(9) 0.1249(5) 0.024(2) Uani 1 1 d U
C88 C 0.2891(7) 0.4361(11) 0.1439(6) 0.036(3) Uani 1 1 d U
C89 C 0.3350(7) 0.4917(10) 0.1783(5) 0.032(2) Uani 1 1 d U
C90 C 0.2635(7) 0.2880(10) 0.0859(5) 0.030(2) Uani 1 1 d U
C91 C 0.2775(6) 0.1949(10) 0.0830(5) 0.029(2) Uani 1 1 d U
C92 C 0.2354(7) 0.1377(11) 0.0462(6) 0.037(2) Uani 1 1 d U
C93 C 0.1757(7) 0.1778(11) 0.0128(5) 0.033(2) Uani 1 1 d U
C94 C 0.1592(7) 0.2683(11) 0.0166(5) 0.033(2) Uani 1 1 d U
C95 C 0.1990(6) 0.3305(10) 0.0529(5) 0.027(2) Uani 1 1 d U
C96 C 0.7055(8) 1.0265(10) 0.4520(5) 0.033(3) Uani 1 1 d U
C97 C 0.8666(6) 0.7357(10) 0.4991(5) 0.025(2) Uani 1 1 d U
C98 C 0.2499(9) 0.0323(13) 0.0417(7) 0.054(3) Uani 1 1 d U
C99 C 0.0923(7) 0.3172(11) -0.0178(5) 0.036(2) Uani 1 1 d U
O81 O 0.6580(6) 1.0572(8) 0.4268(4) 0.048(2) Uani 1 1 d U
O82 O 0.7525(6) 1.0595(8) 0.4916(4) 0.051(3) Uani 1 1 d U
O83 O 0.9085(5) 0.8021(7) 0.5301(4) 0.038(2) Uani 1 1 d U
O84 O 0.8764(5) 0.6542(7) 0.5024(4) 0.034(2) Uani 1 1 d U
O85 O 0.2921(8) -0.0137(11) 0.0812(6) 0.080(3) Uani 1 1 d U
O86 O 0.2234(8) -0.0205(11) 0.0111(6) 0.080(3) Uani 1 1 d U
O87 O 0.0578(6) 0.2496(9) -0.0530(4) 0.059(3) Uani 1 1 d U
O88 O 0.0807(6) 0.4013(9) -0.0104(5) 0.060(3) Uani 1 1 d U

loop_
_atom_site_aniso_label
_atom_site_aniso_U_11
_atom_site_aniso_U_22
_atom_site_aniso_U_33
_atom_site_aniso_U_23
_atom_site_aniso_U_13
_atom_site_aniso_U_12
C11 0.017(3) 0.019(4) 0.018(3) 0.002(3) 0.003(3) 0.001(3)
O11 0.020(3) 0.018(3) 0.014(3) -0.002(3) 0.003(2) 0.005(3)
C12 0.018(3) 0.013(4) 0.018(3) 0.000(3) 0.001(3) 0.003(3)
O12 0.020(3) 0.027(4) 0.029(4) -0.005(3) 0.005(3) 0.003(3)
C13 0.021(3) 0.027(4) 0.019(3) -0.004(3) 0.006(3) 0.000(3)
O13 0.030(4) 0.028(4) 0.026(3) -0.006(3) 0.007(3) -0.003(3)
C14 0.023(3) 0.025(4) 0.026(4) 0.005(3) 0.005(3) -0.002(3)
O14 0.024(3) 0.030(3) 0.027(3) 0.006(3) 0.004(3) -0.007(3)
C15 0.021(3) 0.027(4) 0.023(3) 0.006(3) 0.001(3) -0.005(3)
C16 0.027(4) 0.035(4) 0.030(4) 0.001(3) 0.003(3) -0.006(3)
O16 0.064(5) 0.037(4) 0.046(4) -0.002(3) 0.000(4) 0.000(4)
C21 0.021(4) 0.016(3) 0.016(4) 0.002(3) 0.005(3) 0.003(3)
O21 0.016(3) 0.019(3) 0.019(3) 0.002(3) 0.005(2) 0.007(3)
C22 0.016(3) 0.015(3) 0.018(4) 0.003(3) 0.003(3) 0.000(3)
O22 0.027(3) 0.031(4) 0.033(4) 0.012(3) 0.006(3) -0.009(3)
C23 0.012(3) 0.011(3) 0.016(3) 0.000(3) -0.002(3) 0.004(3)
O23 0.025(3) 0.028(4) 0.024(3) 0.006(3) -0.005(3) -0.002(3)
C24 0.014(4) 0.012(4) 0.016(3) 0.003(3) 0.001(2) 0.004(3)
O24 0.025(3) 0.008(3) 0.014(3) 0.001(2) 0.000(2) 0.004(3)
C25 0.012(4) 0.016(3) 0.019(4) 0.001(3) 0.000(3) 0.008(3)
C26 0.018(4) 0.024(4) 0.020(4) 0.004(3) 0.001(3) -0.001(3)
O26 0.022(3) 0.021(4) 0.024(4) 0.003(3) -0.002(3) -0.003(3)
C31 0.022(3) 0.022(4) 0.013(4) -0.006(3) 0.005(3) -0.001(3)
O31 0.021(3) 0.016(3) 0.015(3) 0.005(3) 0.006(3) 0.000(2)
C32 0.025(3) 0.020(3) 0.027(4) 0.004(3) 0.004(3) 0.005(3)
O32 0.030(4) 0.020(3) 0.033(4) 0.006(3) -0.002(3) -0.006(3)
C33 0.020(3) 0.026(3) 0.026(4) 0.006(3) 0.004(3) 0.000(3)
O33 0.022(3) 0.030(4) 0.036(4) 0.003(3) 0.002(3) 0.002(3)
C34 0.022(3) 0.020(3) 0.022(4) 0.006(3) 0.006(3) 0.002(3)
O34 0.025(3) 0.021(3) 0.019(3) -0.001(3) 0.002(2) 0.005(3)
C35 0.026(3) 0.027(4) 0.026(4) -0.002(3) 0.008(3) 0.002(3)
C36 0.023(3) 0.023(4) 0.031(4) -0.007(3) 0.005(3) 0.000(3)
O36 0.045(4) 0.051(4) 0.040(4) 0.004(3) 0.002(3) 0.001(4)
C41 0.029(4) 0.027(4) 0.032(3) -0.002(3) 0.012(3) 0.002(3)
O41 0.029(3) 0.013(3) 0.032(3) 0.002(3) 0.004(3) 0.001(3)
C42 0.029(4) 0.023(4) 0.030(4) -0.001(3) 0.006(3) -0.002(3)
O42 0.046(4) 0.036(4) 0.051(4) -0.014(3) 0.013(3) 0.000(3)
C43 0.027(4) 0.022(4) 0.035(4) 0.007(3) 0.009(3) 0.006(3)
O43 0.037(4) 0.039(4) 0.046(4) -0.005(3) 0.021(3) -0.003(3)
C44 0.027(3) 0.026(4) 0.026(4) 0.008(3) 0.006(3) 0.006(3)
O44 0.027(3) 0.040(4) 0.030(3) -0.001(3) 0.009(3) -0.001(3)
C45 0.034(3) 0.029(4) 0.031(3) -0.002(3) 0.010(3) -0.009(3)
C46 0.032(4) 0.037(4) 0.026(4) -0.004(4) 0.011(3) -0.004(3)
O46 0.043(4) 0.054(4) 0.051(5) 0.003(4) 0.014(3) 0.003(3)
C51 0.045(4) 0.066(4) 0.050(4) 0.003(3) 0.015(3) 0.008(3)
O51 0.071(5) 0.078(4) 0.077(5) 0.014(4) 0.027(4) 0.023(3)
C52 0.064(5) 0.075(4) 0.062(4) -0.004(4) 0.014(4) -0.005(4)
O52 0.086(5) 0.092(5) 0.072(4) -0.014(4) 0.016(4) -0.004(4)
C53 0.064(5) 0.057(4) 0.062(4) -0.017(3) 0.024(3) -0.007(3)
O53 0.085(5) 0.072(4) 0.083(5) -0.003(4) 0.026(4) -0.012(4)
C54 0.052(5) 0.050(4) 0.047(4) 0.009(3) 0.029(3) -0.001(3)
O54 0.034(4) 0.045(4) 0.047(4) 0.003(3) 0.015(3) 0.003(3)
C55 0.054(4) 0.038(4) 0.048(4) -0.002(3) 0.026(3) 0.002(3)
C56 0.059(5) 0.057(5) 0.070(5) 0.003(4) 0.020(4) -0.008(4)
O56 0.078(5) 0.088(6) 0.075(5) -0.011(4) 0.022(4) -0.014(4)
C61 0.038(4) 0.036(4) 0.041(4) 0.012(3) 0.017(3) 0.002(3)
O61 0.032(3) 0.032(3) 0.027(4) 0.010(3) 0.007(3) 0.004(3)
C62 0.053(4) 0.046(5) 0.044(4) 0.002(3) 0.018(3) 0.001(4)
O62 0.064(4) 0.051(5) 0.040(4) -0.002(3) 0.015(3) 0.012(4)
C63 0.066(4) 0.061(5) 0.064(4) 0.002(3) 0.028(3) 0.011(4)
O63 0.090(5) 0.078(5) 0.076(5) -0.012(4) 0.033(4) 0.011(4)
C64 0.070(4) 0.074(4) 0.071(5) 0.008(3) 0.025(3) 0.017(4)
O64 0.055(4) 0.078(4) 0.071(5) 0.012(3) 0.025(3) 0.015(3)
C65 0.043(4) 0.058(4) 0.047(5) 0.013(4) 0.010(3) 0.009(3)
C66 0.063(5) 0.070(5) 0.059(5) 0.005(3) 0.013(4) -0.005(4)
O66 0.064(5) 0.076(5) 0.067(5) 0.009(4) 0.018(4) -0.007(4)
C70 0.021(4) 0.024(3) 0.018(4) 0.005(3) 0.003(3) -0.003(3)
C71 0.023(4) 0.028(3) 0.023(4) 0.007(3) 0.001(3) -0.005(3)
C72 0.020(4) 0.028(3) 0.016(4) 0.009(3) 0.004(3) -0.009(3)
C73 0.031(4) 0.032(4) 0.027(4) 0.007(3) 0.001(3) -0.002(3)
C74 0.022(4) 0.032(4) 0.022(4) 0.002(3) 0.006(3) 0.001(3)
C75 0.026(4) 0.028(4) 0.023(4) 0.000(3) 0.008(3) -0.002(3)
C76 0.027(3) 0.021(4) 0.018(4) 0.002(3) 0.005(3) 0.002(3)
C77 0.022(4) 0.016(4) 0.020(4) 0.004(3) 0.004(3) -0.002(3)
C78 0.022(3) 0.013(4) 0.019(4) 0.007(3) 0.001(3) 0.001(3)
C79 0.020(3) 0.025(4) 0.013(4) 0.003(3) 0.003(3) 0.002(3)
C80 0.025(4) 0.027(4) 0.032(4) -0.007(3) 0.013(3) -0.004(3)
C81 0.027(3) 0.031(4) 0.036(4) -0.007(3) 0.008(3) 0.002(3)
C82 0.025(3) 0.024(4) 0.022(4) -0.004(3) 0.007(3) -0.002(3)
C83 0.026(3) 0.022(4) 0.022(4) 0.001(3) 0.008(3) -0.004(3)
C84 0.023(3) 0.020(4) 0.016(4) 0.000(3) 0.005(3) 0.000(3)
C85 0.017(3) 0.022(4) 0.022(4) -0.001(3) 0.001(3) -0.001(3)
C86 0.025(3) 0.020(4) 0.021(4) -0.001(3) 0.006(3) -0.005(3)
C87 0.024(3) 0.025(4) 0.020(4) 0.005(3) 0.003(3) -0.004(3)
C88 0.029(4) 0.035(4) 0.038(5) -0.004(4) 0.002(3) 0.002(3)
C89 0.027(3) 0.030(4) 0.036(5) -0.004(3) 0.004(3) 0.004(3)
C90 0.027(4) 0.029(3) 0.032(4) 0.008(3) 0.006(3) -0.012(3)
C91 0.025(4) 0.036(3) 0.033(4) -0.006(3) 0.018(3) -0.002(3)
C92 0.032(4) 0.045(3) 0.035(5) -0.003(3) 0.015(3) -0.005(3)
C93 0.030(4) 0.040(4) 0.031(4) -0.002(4) 0.013(3) -0.008(3)
C94 0.029(4) 0.039(4) 0.031(4) 0.001(4) 0.008(3) -0.010(3)
C95 0.028(4) 0.032(4) 0.021(4) 0.003(3) 0.008(3) -0.007(3)
C96 0.040(4) 0.029(4) 0.025(4) -0.001(3) 0.004(3) -0.003(3)
C97 0.022(4) 0.029(3) 0.022(4) 0.002(3) 0.001(3) -0.003(3)
C98 0.054(5) 0.049(4) 0.056(5) -0.015(3) 0.012(4) 0.004(4)
C99 0.035(4) 0.043(4) 0.029(4) 0.004(4) 0.008(3) -0.007(3)
O81 0.048(4) 0.033(4) 0.050(4) -0.005(4) -0.002(3) 0.006(3)
O82 0.050(4) 0.045(4) 0.047(4) -0.006(3) 0.000(3) -0.013(4)
O83 0.037(4) 0.037(4) 0.032(4) 0.001(3) -0.002(3) -0.009(3)
O84 0.025(4) 0.031(3) 0.038(4) -0.002(3) -0.002(3) 0.000(3)
O85 0.079(5) 0.065(5) 0.085(5) 0.001(4) 0.007(4) 0.014(4)
O86 0.084(5) 0.067(5) 0.079(5) -0.024(4) 0.010(4) -0.003(4)
O87 0.059(4) 0.061(4) 0.044(4) 0.004(3) -0.006(3) -0.010(4)
O88 0.057(5) 0.059(4) 0.056(5) -0.008(4) 0.005(4) 0.011(4)

loop_
_atom_type_symbol
_atom_type_description
_atom_type_scat_dispersion_real
_atom_type_scat_dispersion_imag
_atom_type_scat_source
C C 0.0033 0.0016 'International Tables Vol C Tables 4.2.6.8 and 6.1.1.4'
H H 0.0000 0.0000 'International Tables Vol C Tables 4.2.6.8 and 6.1.1.4'
O O 0.0106 0.0060 'International Tables Vol C Tables 4.2.6.8 and 6.1.1.4'

loop_
_geom_angle_atom_site_label_1
_geom_angle_atom_site_label_2
_geom_angle_atom_site_label_3
_geom_angle
O11 C11 C15 110.0(8)
O11 C11 C12 105.9(7)
C15 C11 C12 110.0(8)
C24 O11 C11 119.3(7)
O12 C12 C13 109.3(8)
O12 C12 C11 107.5(8)
C13 C12 C11 108.3(8)
O13 C13 C12 108.4(8)
O13 C13 C14 106.5(8)
C12 C13 C14 108.4(8)
O61 C14 O14 109.9(8)
O61 C14 C13 108.7(8)
O14 C14 C13 109.1(8)
C14 O14 C15 116.2(8)
O14 C15 C16 109.1(9)
O14 C15 C11 110.6(8)
C16 C15 C11 112.2(9)
O16 C16 C15 111.5(9)
O21 C21 C25 105.6(7)
O21 C21 C22 105.1(8)
C25 C21 C22 113.4(7)
C34 O21 C21 119.6(8)
O22 C22 C23 107.4(8)
O22 C22 C21 108.7(8)
C23 C22 C21 111.1(7)
O23 C23 C24 109.5(7)
O23 C23 C22 105.8(7)
C24 C23 C22 110.3(7)
O11 C24 O24 108.9(7)
O11 C24 C23 109.5(7)
O24 C24 C23 108.5(7)
C25 O24 C24 115.0(7)
O24 C25 C26 110.4(8)
O24 C25 C21 111.7(7)
C26 C25 C21 110.3(8)
O26 C26 C25 111.1(8)
O31 C31 C35 109.2(8)
O31 C31 C32 105.8(7)
C35 C31 C32 108.2(8)
C44 O31 C31 117.9(8)
O32 C32 C33 108.9(9)
O32 C32 C31 104.1(8)
C33 C32 C31 106.3(8)
O33 C33 C34 108.8(8)
O33 C33 C32 109.0(8)
C34 C33 C32 108.1(8)
O21 C34 O34 107.9(8)
O21 C34 C33 110.3(8)
O34 C34 C33 110.2(8)
C35 O34 C34 114.4(8)
O34 C35 C36 108.7(8)
O34 C35 C31 107.6(8)
C36 C35 C31 110.9(9)
O36 C36 C35 112.8(9)
O41 C41 C45 108.1(8)
O41 C41 C42 102.8(8)
C45 C41 C42 109.5(8)
C54 O41 C41 115.0(8)
O42 C42 C43 109.6(9)
O42 C42 C41 106.8(9)
C43 C42 C41 109.3(8)
O43 C43 C42 114.7(9)
O43 C43 C44 111.2(8)
C42 C43 C44 111.0(8)
O31 C44 O44 110.3(8)
O31 C44 C43 108.6(8)
O44 C44 C43 108.7(8)
C45 O44 C44 113.0(8)
O44 C45 C46 106.5(9)
O44 C45 C41 110.3(9)
C46 C45 C41 110.0(9)
O46 C46 C45 107.8(9)
O51 C51 C55 108.7(11)
O51 C51 C52 103.0(10)
C55 C51 C52 114.1(10)
C64 O51 C51 118.9(11)
O52 C52 C53 102.7(12)
O52 C52 C51 109.0(12)
C53 C52 C51 108.4(11)
O53 C53 C54 104.8(11)
O53 C53 C52 118.3(13)
C54 C53 C52 106.5(10)
O41 C54 O54 111.0(9)
O41 C54 C53 112.2(10)
O54 C54 C53 109.1(9)
C54 O54 C55 114.7(9)
O54 C55 C56 103.4(10)
O54 C55 C51 108.8(9)
C56 C55 C51 117.7(11)
O56 C56 C55 106.6(11)
O61 C61 C65 111.2(9)
O61 C61 C62 104.6(9)
C65 C61 C62 108.9(9)
C14 O61 C61 117.7(8)
O62 C62 C63 106.2(10)
O62 C62 C61 105.6(10)
C63 C62 C61 111.9(10)
O63 C63 C64 113.7(11)
O63 C63 C62 111.2(11)
C64 C63 C62 109.9(11)
O51 C64 O64 108.3(11)
O51 C64 C63 111.7(11)
O64 C64 C63 108.9(10)
C65 O64 C64 118.1(11)
O64 C65 C66 111.1(12)
O64 C65 C61 108.8(10)
C66 C65 C61 114.8(11)
O66 C66 C65 110.8(12)
C71 C70 C75 123.7(12)
C70 C71 C72 122.1(13)
C70 C71 C96 118.3(11)
C72 C71 C96 119.5(11)
C73 C72 C71 117.9(12)
C72 C73 C74 120.7(12)
C72 C73 C97 124.7(12)
C74 C73 C97 114.6(12)
C73 C74 C75 121.9(12)
C74 C75 C70 113.7(11)
C74 C75 C76 124.8(12)
C70 C75 C76 121.5(11)
C81 C76 C77 120.8(12)
C81 C76 C75 121.2(12)
C77 C76 C75 117.7(11)
C78 C77 C76 116.6(11)
C77 C78 C79 124.4(12)
C78 C79 C80 118.5(11)
C78 C79 C82 120.0(11)
C80 C79 C82 121.5(11)
C79 C80 C81 118.1(12)
C76 C81 C80 120.7(12)
C83 C82 C79 123.6(12)
C82 C83 C84 126.4(12)
C89 C84 C85 116.1(11)
C89 C84 C83 122.3(11)
C85 C84 C83 121.5(10)
C86 C85 C84 119.0(11)
C87 C86 C85 121.7(12)
C86 C87 C88 120.6(12)
C86 C87 C90 118.4(12)
C88 C87 C90 120.6(11)
C89 C88 C87 118.5(12)
C88 C89 C84 123.3(13)
C91 C90 C95 121.0(12)
C91 C90 C87 119.9(12)
C95 C90 C87 119.0(12)
C90 C91 C92 120.2(14)
C91 C92 C93 119.5(14)
C91 C92 C98 121.6(14)
C93 C92 C98 118.9(14)
C94 C93 C92 121.3(14)
C93 C94 C95 122.6(14)
C93 C94 C99 124.3(13)
C95 C94 C99 113.1(13)
C94 C95 C90 115.2(12)
O81 C96 O82 133.7(15)
O81 C96 C71 120.1(13)
O82 C96 C71 106.2(12)
O84 C97 O83 123.2(12)
O84 C97 C73 128.7(12)
O83 C97 C73 107.8(11)
O86 C98 O85 111.0(18)
O86 C98 C92 128.8(18)
O85 C98 C92 119.4(15)
O88 C99 O87 132.7(14)
O88 C99 C94 119.2(13)
O87 C99 C94 108.0(13)

loop_
_geom_bond_atom_site_label_1
_geom_bond_atom_site_label_2
_geom_bond_distance
C11 O11 1.435(10)
C11 C15 1.545(12)
C11 C12 1.555(12)
O11 C24 1.408(10)
C12 O12 1.418(11)
C12 C13 1.540(12)
C13 O13 1.443(11)
C13 C14 1.546(12)
C14 O61 1.408(11)
C14 O14 1.419(11)
O14 C15 1.439(11)
C15 C16 1.519(13)
C16 O16 1.452(13)
C21 O21 1.434(10)
C21 C25 1.558(12)
C21 C22 1.566(12)
O21 C34 1.394(11)
C22 O22 1.439(11)
C22 C23 1.555(11)
C23 O23 1.456(11)
C23 C24 1.545(11)
C24 O24 1.442(10)
O24 C25 1.432(10)
C25 C26 1.527(12)
C26 O26 1.460(11)
C31 O31 1.436(10)
C31 C35 1.567(12)
C31 C32 1.585(12)
O31 C44 1.412(11)
C32 O32 1.420(11)
C32 C33 1.548(13)
C33 O33 1.449(11)
C33 C34 1.536(12)
C34 O34 1.448(11)
O34 C35 1.429(11)
C35 C36 1.522(12)
C36 O36 1.454(12)
C41 O41 1.454(11)
C41 C45 1.563(13)
C41 C42 1.569(13)
O41 C54 1.405(12)
C42 O42 1.436(12)
C42 C43 1.524(13)
C43 O43 1.437(12)
C43 C44 1.530(12)
C44 O44 1.442(11)
O44 C45 1.432(12)
C45 C46 1.545(13)
C46 O46 1.457(13)
C51 O51 1.432(13)
C51 C55 1.551(14)
C51 C52 1.595(14)
O51 C64 1.402(13)
C52 O52 1.437(14)
C52 C53 1.539(15)
C53 O53 1.433(14)
C53 C54 1.510(13)
C54 O54 1.411(12)
O54 C55 1.439(12)
C55 C56 1.537(14)
C56 O56 1.467(14)
C61 O61 1.431(12)
C61 C65 1.553(13)
C61 C62 1.575(14)
C62 O62 1.440(13)
C62 C63 1.540(14)
C63 O63 1.453(14)
C63 C64 1.504(14)
C64 O64 1.462(14)
O64 C65 1.448(13)
C65 C66 1.513(14)
C66 O66 1.464(14)
C70 C71 1.296(18)
C70 C75 1.457(18)
C71 C72 1.398(18)
C71 C96 1.61(2)
C72 C73 1.39(2)
C73 C74 1.394(19)
C73 C97 1.521(18)
C74 C75 1.411(18)
C75 C76 1.514(18)
C76 C81 1.326(19)
C76 C77 1.454(18)
C77 C78 1.372(17)
C78 C79 1.385(17)
C79 C80 1.386(19)
C79 C82 1.526(17)
C80 C81 1.471(19)
C82 C83 1.292(18)
C83 C84 1.506(17)
C84 C89 1.440(19)
C84 C85 1.459(18)
C85 C86 1.423(17)
C86 C87 1.368(18)
C87 C88 1.43(2)
C87 C90 1.548(18)
C88 C89 1.37(2)
C90 C91 1.34(2)
C90 C95 1.502(19)
C91 C92 1.39(2)
C92 C93 1.42(2)
C92 C98 1.51(2)
C93 C94 1.32(2)
C94 C95 1.40(2)
C94 C99 1.59(2)
C96 O81 1.112(17)
C96 O82 1.321(18)
C97 O84 1.154(16)
C97 O83 1.385(16)
C98 O86 1.14(2)
C98 O85 1.35(2)
C99 O88 1.227(19)
C99 O87 1.399(19)

loop_
_geom_torsion_atom_site_label_1
_geom_torsion_atom_site_label_2
_geom_torsion_atom_site_label_3
_geom_torsion_atom_site_label_4
_geom_torsion
C15 C11 O11 C24 -117.2(9)
C12 C11 O11 C24 124.0(8)
O11 C11 C12 O12 -66.9(10)
C15 C11 C12 O12 174.3(8)
O11 C11 C12 C13 175.1(7)
C15 C11 C12 C13 56.2(10)
O12 C12 C13 O13 68.2(10)
C11 C12 C13 O13 -174.9(8)
O12 C12 C13 C14 -176.5(8)
C11 C12 C13 C14 -59.6(10)
O13 C13 C14 O61 56.9(11)
C12 C13 C14 O61 -59.6(10)
O13 C13 C14 O14 176.7(8)
C12 C13 C14 O14 60.2(10)
O61 C14 O14 C15 59.2(11)
C13 C14 O14 C15 -59.9(11)
C14 O14 C15 C16 -179.9(9)
C14 O14 C15 C11 56.2(12)
O11 C11 C15 O14 -168.8(8)
C12 C11 C15 O14 -52.6(11)
O11 C11 C15 C16 69.2(11)
C12 C11 C15 C16 -174.6(9)
O14 C15 C16 O16 -61.3(13)
C11 C15 C16 O16 61.6(13)
C25 C21 O21 C34 -119.8(9)
C22 C21 O21 C34 120.1(9)
O21 C21 C22 O22 -84.1(10)
C25 C21 C22 O22 161.1(8)
O21 C21 C22 C23 157.9(7)
C25 C21 C22 C23 43.1(11)
O22 C22 C23 O23 72.3(10)
C21 C22 C23 O23 -168.9(8)
O22 C22 C23 C24 -169.3(8)
C21 C22 C23 C24 -50.6(10)
C11 O11 C24 O24 110.3(8)
C11 O11 C24 C23 -131.2(8)
O23 C23 C24 O11 57.3(9)
C22 C23 C24 O11 -58.8(10)
O23 C23 C24 O24 176.0(7)
C22 C23 C24 O24 59.9(10)
O11 C24 O24 C25 54.4(10)
C23 C24 O24 C25 -64.8(10)
C24 O24 C25 C26 179.9(8)
C24 O24 C25 C21 56.9(11)
O21 C21 C25 O24 -159.2(7)
C22 C21 C25 O24 -44.7(11)
O21 C21 C25 C26 77.6(10)
C22 C21 C25 C26 -167.9(9)
O24 C25 C26 O26 59.6(11)
C21 C25 C26 O26 -176.5(8)
C35 C31 O31 C44 -114.7(9)
C32 C31 O31 C44 129.1(9)
O31 C31 C32 O32 -66.7(10)
C35 C31 C32 O32 176.4(9)
O31 C31 C32 C33 178.4(8)
C35 C31 C32 C33 61.4(10)
O32 C32 C33 O33 70.0(10)
C31 C32 C33 O33 -178.4(8)
O32 C32 C33 C34 -171.9(8)
C31 C32 C33 C34 -60.3(10)
C21 O21 C34 O34 116.9(9)
C21 O21 C34 C33 -122.8(9)
O33 C33 C34 O21 58.8(11)
C32 C33 C34 O21 -59.4(10)
O33 C33 C34 O34 177.8(8)
C32 C33 C34 O34 59.6(10)
O21 C34 O34 C35 58.7(11)
C33 C34 O34 C35 -61.8(11)
C34 O34 C35 C36 -178.4(8)
C34 O34 C35 C31 61.4(10)
O31 C31 C35 O34 -175.2(8)
C32 C31 C35 O34 -60.5(10)
O31 C31 C35 C36 66.0(11)
C32 C31 C35 C36 -179.3(9)
O34 C35 C36 O36 -66.1(12)
C31 C35 C36 O36 52.0(13)
C45 C41 O41 C54 -120.8(10)
C42 C41 O41 C54 123.5(9)
O41 C41 C42 O42 -75.0(10)
C45 C41 C42 O42 170.3(9)
O41 C41 C42 C43 166.5(8)
C45 C41 C42 C43 51.8(12)
O42 C42 C43 O43 61.2(12)
C41 C42 C43 O43 177.9(9)
O42 C42 C43 C44 -171.7(9)
C41 C42 C43 C44 -55.0(11)
C31 O31 C44 O44 117.8(9)
C31 O31 C44 C43 -123.1(9)
O43 C43 C44 O31 68.5(11)
C42 C43 C44 O31 -60.5(11)
O43 C43 C44 O44 -171.4(9)
C42 C43 C44 O44 59.5(11)
O31 C44 O44 C45 55.3(11)
C43 C44 O44 C45 -63.6(11)
C44 O44 C45 C46 -178.7(9)
C44 O44 C45 C41 62.0(12)
O41 C41 C45 O44 -165.9(8)
C42 C41 C45 O44 -54.7(12)
O41 C41 C45 C46 76.9(11)
C42 C41 C45 C46 -171.8(9)
O44 C45 C46 O46 -55.9(12)
C41 C45 C46 O46 63.6(12)
C55 C51 O51 C64 -98.8(14)
C52 C51 O51 C64 139.9(12)
O51 C51 C52 O52 -83.5(15)
C55 C51 C52 O52 158.9(13)
O51 C51 C52 C53 165.5(11)
C55 C51 C52 C53 47.9(16)
O52 C52 C53 O53 70.8(16)
C51 C52 C53 O53 -174.0(12)
O52 C52 C53 C54 -171.7(12)
C51 C52 C53 C54 -56.4(14)
C41 O41 C54 O54 111.2(11)
C41 O41 C54 C53 -126.5(10)
O53 C53 C54 O41 70.3(14)
C52 C53 C54 O41 -55.8(14)
O53 C53 C54 O54 -166.3(12)
C52 C53 C54 O54 67.6(14)
O41 C54 O54 C55 54.6(13)
C53 C54 O54 C55 -69.6(13)
C54 O54 C55 C56 -178.4(10)
C54 O54 C55 C51 55.8(14)
O51 C51 C55 O54 -159.0(11)
C52 C51 C55 O54 -44.7(15)
O51 C51 C55 C56 84.0(15)
C52 C51 C55 C56 -161.7(13)
O54 C55 C56 O56 55.3(16)
C51 C55 C56 O56 175.2(13)
O14 C14 O61 C61 106.6(10)
C13 C14 O61 C61 -134.0(9)
C65 C61 O61 C14 -118.7(11)
C62 C61 O61 C14 124.0(10)
O61 C61 C62 O62 -71.9(12)
C65 C61 C62 O62 169.2(10)
O61 C61 C62 C63 172.9(10)
C65 C61 C62 C63 54.0(14)
O62 C62 C63 O63 62.4(15)
C61 C62 C63 O63 177.2(11)
O62 C62 C63 C64 -170.8(11)
C61 C62 C63 C64 -56.0(15)
C51 O51 C64 O64 106.1(14)
C51 O51 C64 C63 -134.0(13)
O63 C63 C64 O51 60.8(16)
C62 C63 C64 O51 -64.5(15)
O63 C63 C64 O64 -179.6(12)
C62 C63 C64 O64 55.0(15)
O51 C64 O64 C65 61.8(15)
C63 C64 O64 C65 -59.9(15)
C64 O64 C65 C66 -174.3(11)
C64 O64 C65 C61 58.3(15)
O61 C61 C65 O64 -166.7(10)
C62 C61 C65 O64 -52.0(14)
O61 C61 C65 C66 68.1(15)
C62 C61 C65 C66 -177.2(12)
O64 C65 C66 O66 -64.7(17)
C61 C65 C66 O66 59.3(18)
C75 C70 C71 C72 1(2)
C75 C70 C71 C96 -176.3(11)
C70 C71 C72 C73 -1.6(19)
C96 C71 C72 C73 175.3(12)
C71 C72 C73 C74 0.8(19)
C71 C72 C73 C97 -177.6(12)
C72 C73 C74 C75 1(2)
C97 C73 C74 C75 179.5(12)
C73 C74 C75 C70 -1.9(18)
C73 C74 C75 C76 -179.3(12)
C71 C70 C75 C74 1.1(18)
C71 C70 C75 C76 178.6(12)
C74 C75 C76 C81 151.0(14)
C70 C75 C76 C81 -26.2(19)
C74 C75 C76 C77 -22.7(18)
C70 C75 C76 C77 160.1(11)
C81 C76 C77 C78 4.4(18)
C75 C76 C77 C78 178.1(11)
C76 C77 C78 C79 -4.8(18)
C77 C78 C79 C80 7.8(18)
C77 C78 C79 C82 -171.9(11)
C78 C79 C80 C81 -9.6(18)
C82 C79 C80 C81 170.0(12)
C77 C76 C81 C80 -7(2)
C75 C76 C81 C80 179.6(12)
C79 C80 C81 C76 10(2)
C78 C79 C82 C83 170.8(12)
C80 C79 C82 C83 -9(2)
C79 C82 C83 C84 -179.9(11)
C82 C83 C84 C89 -177.9(13)
C82 C83 C84 C85 7(2)
C89 C84 C85 C86 5.7(17)
C83 C84 C85 C86 -178.5(11)
C84 C85 C86 C87 -5.2(18)
C85 C86 C87 C88 5.5(19)
C85 C86 C87 C90 178.7(11)
C86 C87 C88 C89 -7(2)
C90 C87 C88 C89 -179.6(13)
C87 C88 C89 C84 8(2)
C85 C84 C89 C88 -7(2)
C83 C84 C89 C88 177.0(13)
C86 C87 C90 C91 33.7(18)
C88 C87 C90 C91 -153.1(13)
C86 C87 C90 C95 -148.4(12)
C88 C87 C90 C95 24.8(18)
C95 C90 C91 C92 6(2)
C87 C90 C91 C92 -176.2(12)
C90 C91 C92 C93 -3(2)
C90 C91 C92 C98 179.8(14)
C91 C92 C93 C94 -1(2)
C98 C92 C93 C94 176.9(15)
C92 C93 C94 C95 1(2)
C92 C93 C94 C99 -177.6(13)
C93 C94 C95 C90 2.6(19)
C99 C94 C95 C90 -179.1(11)
C91 C90 C95 C94 -5.9(19)
C87 C90 C95 C94 176.3(11)
C70 C71 C96 O81 -3(2)
C72 C71 C96 O81 -179.9(14)
C70 C71 C96 O82 178.2(12)
C72 C71 C96 O82 1.2(17)
C72 C73 C97 O84 161.9(15)
C74 C73 C97 O84 -17(2)
C72 C73 C97 O83 -11.3(18)
C74 C73 C97 O83 170.2(11)
C91 C92 C98 O86 -172(2)
C93 C92 C98 O86 10(3)
C91 C92 C98 O85 19(2)
C93 C92 C98 O85 -158.8(16)
C93 C94 C99 O88 178.1(15)
C95 C94 C99 O88 -0.2(19)
C93 C94 C99 O87 -3.0(19)
C95 C94 C99 O87 178.7(11)
